data_7720567
loop_
_publ_author_name
'de Vere-Tucker, Matthew'
'Squire, Imogen'
'Tritto, Michelangelo'
'Anandkar, Rohil'
'Syeda, Tayyibah'
'Uthayan, Divia'
'Aguila, Gabrielle'
'Silva de Moraes, Lygia'
'Bakewell, Clare'

_publ_section_title
;
 Amidines: a deeper look at the archetypal pro-ligand.
;
_journal_issue 12
_journal_name_full 'Dalton transactions (Cambridge, England : 2003)'
_journal_page_first 4977
_journal_page_last 4987
_journal_paper_doi 10.1039/d6dt00276e
_journal_volume 55
_journal_year 2026
_chemical_formula_moiety 'C32 H39 N3, 1.25[C2H6O]'
_chemical_formula_sum 'C34.5 H46.5 N3 O1.25'
_chemical_formula_weight 523.24
_space_group_crystal_system monoclinic
_space_group_IT_number 14
_space_group_name_Hall '-P 2ybc'
_space_group_name_H-M_alt 'P 1 21/c 1'
_atom_sites_solution_hydrogens geom
_atom_sites_solution_primary dual
_audit_creation_date 2026-01-29
_audit_creation_method
;
Olex2 1.5
(compiled 2025.07.13 svn.rb7424aed for OlexSys, GUI svn.r7314)
;
_audit_update_record
;
2026-01-30 deposited with the CCDC.	2026-03-03 downloaded from the CCDC.
;
_cell_angle_alpha 90
_cell_angle_beta 137.12(3)
_cell_angle_gamma 90
_cell_formula_units_Z 4
_cell_length_a 15.217(2)
_cell_length_b 10.6241(4)
_cell_length_c 29.473(4)
_cell_measurement_reflns_used 4206
_cell_measurement_temperature 293.15(10)
_cell_measurement_theta_max 68.5630
_cell_measurement_theta_min 2.1690
_cell_volume 3242.3(19)
_computing_cell_refinement 'CrysAlisPro 1.171.44.118a (Rigaku OD, 2025)'
_computing_data_collection 'CrysAlisPro system (CCD 44.122a 64-bit (release 14-09-2025))'
_computing_data_reduction 'CrysAlisPro 1.171.44.118a (Rigaku OD, 2025)'
_computing_molecular_graphics 'Olex2 1.5 (Dolomanov et al., 2009)'
_computing_publication_material 'Olex2 1.5 (Dolomanov et al., 2009)'
_computing_structure_refinement 'SHELXL 2019/3 (Sheldrick, 2015)'
_computing_structure_solution 'SHELXT 2018/2 (Sheldrick, 2018)'
_diffrn_ambient_environment air
_diffrn_ambient_temperature 293.15(10)
_diffrn_detector 'Hybrid Pixel Array Detector'
_diffrn_detector_area_resol_mean 10.0000
_diffrn_detector_type 'HyPix-Arc 100'
_diffrn_measured_fraction_theta_full 0.987
_diffrn_measured_fraction_theta_max 0.851
_diffrn_measurement_details
;
List of Runs (angles in degrees, time in seconds):

  # Type    Start    End  Width  t~exp~   \w     \q     \k     \f   Frames
#--------------------------------------------------------------------------
  1  \w    -47.00 -11.00   0.50    0.59    --  -87.87  45.00-150.00   72
  2  \w    -64.00 -13.00   0.50    0.59    --  -87.87  61.00 -90.00  102
  3  \w    -48.00 -12.00   0.50    0.59    --  -87.87  45.00   0.00   72
  4  \w    -42.00 -12.00   0.50    0.59    --  -87.87  45.00  60.00   60
  5  \w    -41.00 -11.00   0.50    0.59    --  -87.87  45.00  90.00   60
  6  \w    -44.00 -11.00   0.50    0.59    --  -87.87  45.00  30.00   66
  7  \w   -107.00 -74.00   0.50    0.59    --  -87.87 125.00 -90.00   66
  8  \w    -99.00   8.00   0.50    0.59    --  -51.21 114.00-113.00  214
  9  \w    -51.00 -22.00   0.50    0.59    --  -87.87 125.00 -90.00   58
 10  \w   -106.00 -15.00   0.50    0.59    --  -87.87 114.00-113.00  182
 11  \w   -120.00 -80.00   0.50    0.59    --  -51.21 -77.00-180.00   80
 12  \w   -114.00 -75.00   0.50    0.59    --  -51.21 -77.00-150.00   78
 13  \w   -120.00 -75.00   0.50    0.59    --  -51.21 -77.00 -90.00   90
 14  \w   -160.00 -83.00   0.50    0.59    --  -87.87-114.00 155.00  154
 15  \w   -120.00 -75.00   0.50    0.59    --  -51.21 -77.00 120.00   90
 16  \w     18.00  54.00   0.50    0.59    --   95.43 -45.00  60.00   72
 17  \w     32.00  95.00   0.50    0.59    --   95.43 -77.00 150.00  126
 18  \w     21.00  47.00   0.50    0.59    --   95.43 -45.00 150.00   52
 19  \w     25.00  52.00   0.50    0.59    --   95.43 -45.00  30.00   54
 20  \w     28.00  53.00   0.50    0.59    --   95.43 -45.00 -60.00   50
 21  \w     89.00 168.00   0.50    0.59    --   95.43 114.00-113.00  158
 22  \w     20.00  45.00   0.50    0.59    --   95.43 -45.00-180.00   50
 23  \w     33.00 111.00   0.50    0.59    --   95.43-125.00 -90.00  156
 24  \w     27.00 104.00   0.50    0.59    --   95.43 -95.00 120.00  154
 25  \w     23.00 106.00   0.50    0.59    --   95.43-114.00 155.00  166
 26  \w     -1.00  98.00   0.50    0.59    --   49.59-114.00 155.00  198
;
_diffrn_measurement_device 'four-circle diffractometer'
_diffrn_measurement_device_type 'XtaLAB Synergy R, DW system, HyPix-Arc 100'
_diffrn_measurement_method '\w scans'
_diffrn_orient_matrix_type 'CrysAlisPro convention (1999,Acta A55,543-557)'
_diffrn_orient_matrix_UB_11 0.0535765000
_diffrn_orient_matrix_UB_12 -0.1352579000
_diffrn_orient_matrix_UB_13 0.0198317000
_diffrn_orient_matrix_UB_21 -0.1257190000
_diffrn_orient_matrix_UB_22 -0.0478469000
_diffrn_orient_matrix_UB_23 -0.0256224000
_diffrn_orient_matrix_UB_31 -0.0586719000
_diffrn_orient_matrix_UB_32 -0.0208843000
_diffrn_orient_matrix_UB_33 -0.0696639000
_diffrn_radiation_monochromator mirror
_diffrn_radiation_probe x-ray
_diffrn_radiation_type 'Cu K\a'
_diffrn_radiation_wavelength 1.54184
_diffrn_reflns_av_R_equivalents 0.0787
_diffrn_reflns_av_unetI/netI 0.0685
_diffrn_reflns_Laue_measured_fraction_full 0.987
_diffrn_reflns_Laue_measured_fraction_max 0.851
_diffrn_reflns_limit_h_max 18
_diffrn_reflns_limit_h_min -18
_diffrn_reflns_limit_k_max 12
_diffrn_reflns_limit_k_min -12
_diffrn_reflns_limit_l_max 26
_diffrn_reflns_limit_l_min -35
_diffrn_reflns_number 23501
_diffrn_reflns_point_group_measured_fraction_full 0.987
_diffrn_reflns_point_group_measured_fraction_max 0.851
_diffrn_reflns_theta_full 67.684
_diffrn_reflns_theta_max 81.874
_diffrn_reflns_theta_min 3.174
_diffrn_source 'Rotating-anode X-ray tube'
_diffrn_source_type 'Rigaku (Cu) X-ray Source'
_exptl_absorpt_coefficient_mu 0.497
_exptl_absorpt_correction_T_max 1.000
_exptl_absorpt_correction_T_min 0.654
_exptl_absorpt_correction_type gaussian
_exptl_absorpt_process_details
;
CrysAlisPro 1.171.44.118a (Rigaku Oxford Diffraction, 2025)
Numerical absorption correction based on gaussian integration over
a multifaceted crystal model
Empirical absorption correction using spherical harmonics,
implemented in SCALE3 ABSPACK scaling algorithm.
;
_exptl_crystal_colour 'clear colourless'
_exptl_crystal_colour_lustre clear
_exptl_crystal_colour_primary colourless
_exptl_crystal_density_diffrn 1.072
_exptl_crystal_description block
_exptl_crystal_F_000 1138
_exptl_crystal_recrystallization_method 'Re-crystallisation from solvent: ethanol'
_exptl_crystal_size_max 0.18
_exptl_crystal_size_mid 0.14
_exptl_crystal_size_min 0.12
_refine_diff_density_max 0.206
_refine_diff_density_min -0.319
_refine_diff_density_rms 0.062
_refine_ls_extinction_method none
_refine_ls_goodness_of_fit_ref 1.082
_refine_ls_hydrogen_treatment constr
_refine_ls_matrix_type full
_refine_ls_number_parameters 325
_refine_ls_number_reflns 6127
_refine_ls_number_restraints 0
_refine_ls_restrained_S_all 1.082
_refine_ls_R_factor_all 0.1049
_refine_ls_R_factor_gt 0.0720
_refine_ls_shift/su_max 0.000
_refine_ls_shift/su_mean 0.000
_refine_ls_structure_factor_coef Fsqd
_refine_ls_weighting_details 'w=1/[\s^2^(Fo^2^)+(0.1529P)^2^+0.0291P] where P=(Fo^2^+2Fc^2^)/3'
_refine_ls_weighting_scheme calc
_refine_ls_wR_factor_gt 0.2175
_refine_ls_wR_factor_ref 0.2493
_reflns_Friedel_coverage 0.000
_reflns_number_gt 3810
_reflns_number_total 6127
_reflns_threshold_expression 'I > 2\s(I)'
_cod_data_source_file d6dt00276e3.cif
_cod_data_source_block dipAmpCNH_5
_cod_depositor_comments 'Adding full bibliography for 7720566--7720581.cif.'
_cod_original_cell_volume 3242.5(13)
_cod_original_formula_sum 'C34.50 H46.50 N3 O1.25'
_cod_database_code 7720567
_shelx_shelxl_version_number 2019/3
_chemical_oxdiff_formula 'C11 H10 N O'
_shelx_space_group_comment
;
The symmetry employed for this shelxl refinement is uniquely defined
by the following loop, which should always be used as a source of
symmetry information in preference to the above space-group names.
They are only intended as comments.
;
_cell_oxdiff_angle_alpha 90.004(4)
_cell_oxdiff_angle_beta 137.107(10)
_cell_oxdiff_angle_gamma 89.984(5)
_cell_oxdiff_length_a 15.2189(11)
_cell_oxdiff_length_b 10.6255(5)
_cell_oxdiff_length_c 29.4598(18)
_cell_oxdiff_measurement_reflns_used 4210
_cell_oxdiff_volume 3242.4(3)
_shelx_estimated_absorpt_t_max 0.943
_shelx_estimated_absorpt_t_min 0.916
_diffrn_oxdiff_digest_od_ed
;

;
_diffrn_oxdiff_measurement_exp_name exp_8_DVT408.par
_olex2_refinement_description
;
1. Fixed Uiso
 At 1.2 times of:
  All C(H) groups, All N(H) groups
 At 1.5 times of:
  All C(H,H,H) groups
2. Others
 Sof(H2)=1-FVAR(1)
 Sof(H1)=FVAR(1)
3.a Ternary CH refined with riding coordinates:
 C18(H18), C27(H27), C15(H15), C30(H30)
3.b Aromatic/amide H refined with riding coordinates:
 N1(H1), N2(H2), C3(H3), C7(H7), C4(H4), C6(H6), C13(H13), C11(H11), C12(H12),
 C23(H23), C24(H24), C25(H25)
3.c Idealised Me refined as rotating group:
 C20(H20A,H20B,H20C), C19(H19A,H19B,H19C), C31(H31A,H31B,H31C), C29(H29A,H29B,
 H29C), C28(H28A,H28B,H28C), C17(H17A,H17B,H17C), C16(H16A,H16B,H16C), C32(H32A,
 H32B,H32C)
;
_smtbx_masks_void_probe_radius 1.2
_smtbx_masks_void_truncation_radius 1.2
_olex2_submission_special_instructions 'No special instructions were received'
_oxdiff_exptl_absorpt_empirical_details
;
Empirical correction (ABSPACK) includes:
- Absorption correction using spherical harmonics
- Frame scaling
;
_oxdiff_exptl_absorpt_empirical_full_max 3.946
_oxdiff_exptl_absorpt_empirical_full_min 0.222

loop_
_space_group_symop_operation_xyz
'x, y, z'
'-x, y+1/2, -z+1/2'
'-x, -y, -z'
'x, -y-1/2, z-1/2'

loop_
_atom_site_label
_atom_site_type_symbol
_atom_site_fract_x
_atom_site_fract_y
_atom_site_fract_z
_atom_site_U_iso_or_equiv
_atom_site_adp_type
_atom_site_occupancy
_atom_site_site_symmetry_order
_atom_site_calc_flag
_atom_site_refinement_flags_posn
_atom_site_refinement_flags_adp
_atom_site_refinement_flags_occupancy
_atom_site_disorder_assembly
_atom_site_disorder_group
N1 N 0.25109(15) 0.60406(13) 0.26644(9) 0.0597(5) Uani 1 1 d . . . . .
H1 H 0.273988 0.681397 0.272012 0.072 Uiso 0.90(3) 1 calc R U P . .
N2 N 0.46928(16) 0.54928(14) 0.35464(9) 0.0619(5) Uani 1 1 d . . . . .
H2 H 0.526880 0.491585 0.379489 0.074 Uiso 0.10(3) 1 calc R U P . .
C9 C 0.11466(19) 0.58148(16) 0.21543(11) 0.0584(5) Uani 1 1 d . . . . .
C1 C 0.34918(19) 0.51961(16) 0.30721(10) 0.0535(5) Uani 1 1 d . . . . .
C14 C 0.05667(19) 0.52815(17) 0.23227(11) 0.0613(6) Uani 1 1 d . . . . .
C5 C 0.2800(2) 0.12428(17) 0.28146(13) 0.0652(6) Uani 1 1 d . . . . .
C3 C 0.2271(2) 0.32866(17) 0.23354(12) 0.0634(5) Uani 1 1 d . . . . .
H3 H 0.177723 0.379732 0.196000 0.076 Uiso 1 1 calc R U . . .
C7 C 0.3906(2) 0.30507(18) 0.35144(12) 0.0660(6) Uani 1 1 d . . . . .
H7 H 0.452619 0.340288 0.393875 0.079 Uiso 1 1 calc R U . . .
C2 C 0.31930(19) 0.38167(16) 0.29632(11) 0.0551(5) Uani 1 1 d . . . . .
C21 C 0.50702(19) 0.67887(17) 0.36605(12) 0.0644(6) Uani 1 1 d . . . . .
C4 C 0.2079(2) 0.19997(18) 0.22628(12) 0.0650(6) Uani 1 1 d . . . . .
H4 H 0.145935 0.164612 0.183888 0.078 Uiso 1 1 calc R U . . .
C18 C 0.1292(2) 0.5006(2) 0.30317(12) 0.0693(6) Uani 1 1 d . . . . .
H18 H 0.221718 0.502066 0.331160 0.083 Uiso 1 1 calc R U . . .
C22 C 0.5202(2) 0.75082(19) 0.41041(12) 0.0692(6) Uani 1 1 d . . . . .
N3 N 0.2421(2) -0.11508(17) 0.26619(14) 0.1002(7) Uani 1 1 d . . . . .
C6 C 0.3711(2) 0.17623(19) 0.34437(14) 0.0728(6) Uani 1 1 d . . . . .
H6 H 0.419134 0.125098 0.381809 0.087 Uiso 1 1 calc R U . . .
C10 C 0.0430(2) 0.6146(2) 0.15039(13) 0.0721(6) Uani 1 1 d . . . . .
C13 C -0.0756(2) 0.5061(2) 0.18035(14) 0.0776(7) Uani 1 1 d . . . . .
H13 H -0.116290 0.469792 0.189874 0.093 Uiso 1 1 calc R U . . .
C8 C 0.2601(2) -0.00988(18) 0.27349(14) 0.0763(7) Uani 1 1 d . . . . .
C11 C -0.0901(3) 0.5916(3) 0.10064(14) 0.0883(7) Uani 1 1 d . . . . .
H11 H -0.140017 0.614210 0.056810 0.106 Uiso 1 1 calc R U . . .
C12 C -0.1479(3) 0.5362(3) 0.11560(15) 0.0921(8) Uani 1 1 d . . . . .
H12 H -0.235943 0.519125 0.081853 0.110 Uiso 1 1 calc R U . . .
C23 C 0.5704(2) 0.8721(2) 0.42511(14) 0.0873(8) Uani 1 1 d . . . . .
H23 H 0.580998 0.921536 0.454904 0.105 Uiso 1 1 calc R U . . .
C26 C 0.5389(2) 0.7270(2) 0.33519(15) 0.0823(7) Uani 1 1 d . . . . .
C27 C 0.4858(3) 0.6983(2) 0.44374(14) 0.0842(7) Uani 1 1 d . . . . .
H27 H 0.422291 0.631217 0.414944 0.101 Uiso 1 1 calc R U . . .
C24 C 0.6045(3) 0.9199(3) 0.39627(17) 0.1024(9) Uani 1 1 d . . . . .
H24 H 0.638565 1.000656 0.407041 0.123 Uiso 1 1 calc R U . . .
C15 C 0.1029(3) 0.6741(3) 0.13107(16) 0.0949(8) Uani 1 1 d . . . . .
H15 H 0.192316 0.695274 0.172659 0.114 Uiso 1 1 calc R U . . .
C25 C 0.5884(3) 0.8489(3) 0.35168(18) 0.1011(9) Uani 1 1 d . . . . .
H25 H 0.610848 0.882614 0.332154 0.121 Uiso 1 1 calc R U . . .
C30 C 0.5267(4) 0.6477(3) 0.2880(2) 0.1103(10) Uani 1 1 d . . . . .
H30 H 0.462035 0.582713 0.269879 0.132 Uiso 1 1 calc R U . . .
C20 C 0.0966(3) 0.3690(3) 0.30928(17) 0.1078(10) Uani 1 1 d . . . . .
H20A H 0.005932 0.364284 0.281546 0.162 Uiso 1 1 calc R U . . .
H20B H 0.145011 0.353844 0.354834 0.162 Uiso 1 1 calc R U . . .
H20C H 0.118512 0.306641 0.295280 0.162 Uiso 1 1 calc R U . . .
C19 C 0.1037(3) 0.6011(4) 0.32827(17) 0.1154(11) Uani 1 1 d . . . . .
H19A H 0.130127 0.681307 0.326453 0.173 Uiso 1 1 calc R U . . .
H19B H 0.151594 0.582942 0.373499 0.173 Uiso 1 1 calc R U . . .
H19C H 0.013140 0.603351 0.300902 0.173 Uiso 1 1 calc R U . . .
C31 C 0.4794(4) 0.7200(4) 0.2294(2) 0.1279(12) Uani 1 1 d . . . . .
H31A H 0.400877 0.763191 0.207254 0.192 Uiso 1 1 calc R U . . .
H31B H 0.463513 0.662737 0.198801 0.192 Uiso 1 1 calc R U . . .
H31C H 0.543691 0.780180 0.244737 0.192 Uiso 1 1 calc R U . . .
C29 C 0.6008(4) 0.6400(4) 0.50937(19) 0.1325(12) Uani 1 1 d . . . . .
H29A H 0.637408 0.577901 0.503326 0.199 Uiso 1 1 calc R U . . .
H29B H 0.575069 0.600610 0.527516 0.199 Uiso 1 1 calc R U . . .
H29C H 0.663957 0.703829 0.539479 0.199 Uiso 1 1 calc R U . . .
C28 C 0.4246(4) 0.7945(4) 0.4524(2) 0.1351(13) Uani 1 1 d . . . . .
H28A H 0.487637 0.856853 0.484346 0.203 Uiso 1 1 calc R U . . .
H28B H 0.394386 0.752886 0.467806 0.203 Uiso 1 1 calc R U . . .
H28C H 0.353285 0.834507 0.410363 0.203 Uiso 1 1 calc R U . . .
C17 C 0.0371(5) 0.7958(4) 0.0925(2) 0.1521(15) Uani 1 1 d . . . . .
H17A H -0.047958 0.777690 0.049096 0.228 Uiso 1 1 calc R U . . .
H17B H 0.086607 0.836344 0.087890 0.228 Uiso 1 1 calc R U . . .
H17C H 0.030928 0.850323 0.116030 0.228 Uiso 1 1 calc R U . . .
C16 C 0.1084(6) 0.5830(4) 0.0939(3) 0.1667(19) Uani 1 1 d . . . . .
H16A H 0.156184 0.509573 0.120852 0.250 Uiso 1 1 calc R U . . .
H16B H 0.150104 0.622464 0.084366 0.250 Uiso 1 1 calc R U . . .
H16C H 0.022236 0.559012 0.052948 0.250 Uiso 1 1 calc R U . . .
C32 C 0.6520(5) 0.5804(4) 0.3255(3) 0.1615(18) Uani 1 1 d . . . . .
H32A H 0.720834 0.640726 0.349546 0.242 Uiso 1 1 calc R U . . .
H32B H 0.644819 0.535934 0.294538 0.242 Uiso 1 1 calc R U . . .
H32C H 0.670153 0.521756 0.356313 0.242 Uiso 1 1 calc R U . . .

loop_
_atom_site_aniso_label
_atom_site_aniso_U_11
_atom_site_aniso_U_22
_atom_site_aniso_U_33
_atom_site_aniso_U_23
_atom_site_aniso_U_13
_atom_site_aniso_U_12
N1 0.0603(10) 0.0300(7) 0.0845(13) 0.0012(7) 0.0517(10) -0.0003(6)
N2 0.0626(10) 0.0373(8) 0.0881(13) 0.0009(8) 0.0559(11) -0.0010(7)
C9 0.0612(12) 0.0346(8) 0.0772(16) -0.0005(9) 0.0500(12) 0.0028(8)
C1 0.0612(12) 0.0348(8) 0.0748(14) -0.0028(8) 0.0532(12) -0.0029(8)
C14 0.0558(12) 0.0454(10) 0.0779(16) -0.0004(10) 0.0475(12) 0.0013(8)
C5 0.0747(13) 0.0323(9) 0.1026(18) -0.0019(11) 0.0695(15) -0.0007(9)
C3 0.0742(13) 0.0384(9) 0.0854(16) 0.0009(10) 0.0610(14) 0.0019(9)
C7 0.0726(13) 0.0395(10) 0.0827(16) 0.0003(10) 0.0558(13) 0.0005(9)
C2 0.0660(11) 0.0332(9) 0.0819(15) -0.0002(10) 0.0591(12) 0.0015(8)
C21 0.0598(11) 0.0399(9) 0.0889(16) -0.0015(10) 0.0530(12) -0.0059(8)
C4 0.0722(13) 0.0407(10) 0.0848(16) -0.0081(11) 0.0583(13) -0.0032(9)
C18 0.0631(13) 0.0662(13) 0.0831(17) 0.0079(12) 0.0550(14) 0.0065(10)
C22 0.0608(12) 0.0478(11) 0.0754(15) -0.0014(11) 0.0424(12) -0.0043(9)
N3 0.1007(16) 0.0382(10) 0.140(2) 0.0006(11) 0.0816(17) -0.0004(9)
C6 0.0870(15) 0.0387(10) 0.0950(19) 0.0087(11) 0.0674(16) 0.0057(10)
C10 0.0720(15) 0.0582(12) 0.0782(17) 0.0080(12) 0.0525(15) 0.0047(10)
C13 0.0611(14) 0.0761(15) 0.0858(19) 0.0072(13) 0.0508(15) 0.0000(11)
C8 0.0819(15) 0.0373(11) 0.113(2) -0.0004(11) 0.0721(16) 0.0001(9)
C11 0.0842(18) 0.0819(17) 0.0729(18) 0.0079(13) 0.0494(16) 0.0047(13)
C12 0.0655(15) 0.0949(19) 0.085(2) 0.0014(16) 0.0457(17) -0.0059(13)
C23 0.0774(16) 0.0531(12) 0.0890(19) -0.0087(12) 0.0476(16) -0.0080(11)
C26 0.0873(16) 0.0563(12) 0.120(2) -0.0064(13) 0.0815(17) -0.0149(11)
C27 0.0908(18) 0.0702(15) 0.0851(19) -0.0119(13) 0.0625(17) -0.0120(13)
C24 0.100(2) 0.0572(14) 0.125(2) -0.0083(16) 0.075(2) -0.0292(13)
C15 0.110(2) 0.0874(18) 0.098(2) 0.0123(16) 0.0798(19) -0.0025(16)
C25 0.111(2) 0.0676(15) 0.145(3) -0.0063(18) 0.100(2) -0.0253(15)
C30 0.158(3) 0.0732(16) 0.183(3) -0.0126(19) 0.151(3) -0.0194(17)
C20 0.0917(19) 0.103(2) 0.113(2) 0.0279(18) 0.0702(19) -0.0079(16)
C19 0.109(2) 0.141(3) 0.100(2) 0.002(2) 0.078(2) 0.034(2)
C31 0.162(3) 0.118(3) 0.163(3) -0.010(2) 0.138(3) -0.020(2)
C29 0.135(3) 0.138(3) 0.103(3) 0.033(2) 0.081(3) 0.019(2)
C28 0.166(3) 0.119(3) 0.171(4) -0.009(2) 0.139(3) 0.010(2)
C17 0.195(4) 0.106(3) 0.179(4) 0.044(3) 0.144(4) 0.008(3)
C16 0.273(6) 0.127(3) 0.243(5) 0.002(3) 0.234(5) -0.001(3)
C32 0.220(5) 0.128(3) 0.250(5) 0.040(3) 0.208(5) 0.046(3)

loop_
_atom_type_symbol
_atom_type_description
_atom_type_scat_dispersion_real
_atom_type_scat_dispersion_imag
_atom_type_scat_source
C C 0.0181 0.0091 'International Tables Vol C Tables 4.2.6.8 and 6.1.1.4'
H H 0.0000 0.0000 'International Tables Vol C Tables 4.2.6.8 and 6.1.1.4'
N N 0.0311 0.0180 'International Tables Vol C Tables 4.2.6.8 and 6.1.1.4'
O O 0.0492 0.0322 'International Tables Vol C Tables 4.2.6.8 and 6.1.1.4'

loop_
_exptl_crystal_face_index_h
_exptl_crystal_face_index_k
_exptl_crystal_face_index_l
_exptl_crystal_face_perp_dist
8 2 -18 0.1206
8 4 -8 0.1090
4 4 4 0.1088
-8 -2 18 0.0426
-7 -4 4 0.0357
3 -6 -3 0.0975
-4 0 17 0.0538
3 0 -17 0.0832
0 5 -10 0.0413
-3 6 3 0.0214

loop_
_geom_angle_atom_site_label_1
_geom_angle_atom_site_label_2
_geom_angle_atom_site_label_3
_geom_angle
_geom_angle_site_symmetry_1
_geom_angle_site_symmetry_3
_geom_angle_publ_flag
C9 N1 H1 115.7 . . ?
C1 N1 H1 115.7 . . ?
C1 N1 C9 128.68(15) . . ?
C1 N2 H2 120.1 . . ?
C1 N2 C21 119.80(17) . . ?
C21 N2 H2 120.1 . . ?
C14 C9 N1 119.8(2) . . ?
C10 C9 N1 118.35(17) . . ?
C10 C9 C14 121.8(2) . . ?
N1 C1 C2 119.48(17) . . ?
N2 C1 N1 124.41(16) . . ?
N2 C1 C2 116.09(16) . . ?
C9 C14 C18 123.53(19) . . ?
C13 C14 C9 117.1(2) . . ?
C13 C14 C18 119.32(19) . . ?
C4 C5 C6 120.19(18) . . ?
C4 C5 C8 119.8(2) . . ?
C6 C5 C8 120.0(2) . . ?
C2 C3 H3 119.9 . . ?
C2 C3 C4 120.2(2) . . ?
C4 C3 H3 119.9 . . ?
C2 C7 H7 119.7 . . ?
C2 C7 C6 120.7(2) . . ?
C6 C7 H7 119.7 . . ?
C3 C2 C1 122.50(18) . . ?
C7 C2 C1 118.19(19) . . ?
C7 C2 C3 119.26(17) . . ?
C22 C21 N2 120.22(18) . . ?
C22 C21 C26 121.77(18) . . ?
C26 C21 N2 117.84(19) . . ?
C5 C4 C3 120.1(2) . . ?
C5 C4 H4 119.9 . . ?
C3 C4 H4 119.9 . . ?
C14 C18 H18 107.7 . . ?
C14 C18 C20 111.5(2) . . ?
C20 C18 H18 107.7 . . ?
C19 C18 C14 110.6(2) . . ?
C19 C18 H18 107.7 . . ?
C19 C18 C20 111.5(2) . . ?
C21 C22 C27 121.57(18) . . ?
C23 C22 C21 117.8(2) . . ?
C23 C22 C27 120.6(2) . . ?
C5 C6 C7 119.5(2) . . ?
C5 C6 H6 120.3 . . ?
C7 C6 H6 120.3 . . ?
C9 C10 C11 118.2(2) . . ?
C9 C10 C15 122.9(2) . . ?
C11 C10 C15 118.9(2) . . ?
C14 C13 H13 119.0 . . ?
C12 C13 C14 122.0(2) . . ?
C12 C13 H13 119.0 . . ?
N3 C8 C5 178.7(4) . . ?
C10 C11 H11 119.5 . . ?
C12 C11 C10 120.9(3) . . ?
C12 C11 H11 119.5 . . ?
C13 C12 C11 119.9(3) . . ?
C13 C12 H12 120.0 . . ?
C11 C12 H12 120.0 . . ?
C22 C23 H23 119.4 . . ?
C24 C23 C22 121.1(3) . . ?
C24 C23 H23 119.4 . . ?
C21 C26 C30 121.6(2) . . ?
C25 C26 C21 117.9(2) . . ?
C25 C26 C30 120.5(2) . . ?
C22 C27 H27 107.2 . . ?
C22 C27 C28 113.8(3) . . ?
C29 C27 C22 111.0(2) . . ?
C29 C27 H27 107.2 . . ?
C29 C27 C28 110.0(3) . . ?
C28 C27 H27 107.2 . . ?
C23 C24 H24 119.8 . . ?
C25 C24 C23 120.3(2) . . ?
C25 C24 H24 119.8 . . ?
C10 C15 H15 106.9 . . ?
C17 C15 C10 112.8(3) . . ?
C17 C15 H15 106.9 . . ?
C16 C15 C10 111.8(2) . . ?
C16 C15 H15 106.9 . . ?
C16 C15 C17 111.1(3) . . ?
C26 C25 H25 119.5 . . ?
C24 C25 C26 121.1(2) . . ?
C24 C25 H25 119.5 . . ?
C26 C30 H30 106.9 . . ?
C31 C30 C26 113.8(3) . . ?
C31 C30 H30 106.9 . . ?
C31 C30 C32 111.5(3) . . ?
C32 C30 C26 110.5(3) . . ?
C32 C30 H30 106.9 . . ?
C18 C20 H20A 109.5 . . ?
C18 C20 H20B 109.5 . . ?
C18 C20 H20C 109.5 . . ?
H20A C20 H20B 109.5 . . ?
H20A C20 H20C 109.5 . . ?
H20B C20 H20C 109.5 . . ?
C18 C19 H19A 109.5 . . ?
C18 C19 H19B 109.5 . . ?
C18 C19 H19C 109.5 . . ?
H19A C19 H19B 109.5 . . ?
H19A C19 H19C 109.5 . . ?
H19B C19 H19C 109.5 . . ?
C30 C31 H31A 109.5 . . ?
C30 C31 H31B 109.5 . . ?
C30 C31 H31C 109.5 . . ?
H31A C31 H31B 109.5 . . ?
H31A C31 H31C 109.5 . . ?
H31B C31 H31C 109.5 . . ?
C27 C29 H29A 109.5 . . ?
C27 C29 H29B 109.5 . . ?
C27 C29 H29C 109.5 . . ?
H29A C29 H29B 109.5 . . ?
H29A C29 H29C 109.5 . . ?
H29B C29 H29C 109.5 . . ?
C27 C28 H28A 109.5 . . ?
C27 C28 H28B 109.5 . . ?
C27 C28 H28C 109.5 . . ?
H28A C28 H28B 109.5 . . ?
H28A C28 H28C 109.5 . . ?
H28B C28 H28C 109.5 . . ?
C15 C17 H17A 109.5 . . ?
C15 C17 H17B 109.5 . . ?
C15 C17 H17C 109.5 . . ?
H17A C17 H17B 109.5 . . ?
H17A C17 H17C 109.5 . . ?
H17B C17 H17C 109.5 . . ?
C15 C16 H16A 109.5 . . ?
C15 C16 H16B 109.5 . . ?
C15 C16 H16C 109.5 . . ?
H16A C16 H16B 109.5 . . ?
H16A C16 H16C 109.5 . . ?
H16B C16 H16C 109.5 . . ?
C30 C32 H32A 109.5 . . ?
C30 C32 H32B 109.5 . . ?
C30 C32 H32C 109.5 . . ?
H32A C32 H32B 109.5 . . ?
H32A C32 H32C 109.5 . . ?
H32B C32 H32C 109.5 . . ?

loop_
_geom_bond_atom_site_label_1
_geom_bond_atom_site_label_2
_geom_bond_distance
_geom_bond_site_symmetry_2
_geom_bond_publ_flag
N1 H1 0.8600 . ?
N1 C9 1.433(3) . ?
N1 C1 1.359(2) . ?
N2 H2 0.8600 . ?
N2 C1 1.284(3) . ?
N2 C21 1.434(2) . ?
C9 C14 1.410(3) . ?
C9 C10 1.387(3) . ?
C1 C2 1.498(2) . ?
C14 C18 1.513(3) . ?
C14 C13 1.391(3) . ?
C5 C4 1.371(3) . ?
C5 C6 1.377(3) . ?
C5 C8 1.440(3) . ?
C3 H3 0.9300 . ?
C3 C2 1.380(3) . ?
C3 C4 1.382(3) . ?
C7 H7 0.9300 . ?
C7 C2 1.377(3) . ?
C7 C6 1.384(3) . ?
C21 C22 1.396(3) . ?
C21 C26 1.404(3) . ?
C4 H4 0.9300 . ?
C18 H18 0.9800 . ?
C18 C20 1.538(3) . ?
C18 C19 1.503(4) . ?
C22 C23 1.395(3) . ?
C22 C27 1.517(3) . ?
N3 C8 1.133(3) . ?
C6 H6 0.9300 . ?
C10 C11 1.399(4) . ?
C10 C15 1.522(3) . ?
C13 H13 0.9300 . ?
C13 C12 1.370(4) . ?
C11 H11 0.9300 . ?
C11 C12 1.373(4) . ?
C12 H12 0.9300 . ?
C23 H23 0.9300 . ?
C23 C24 1.377(4) . ?
C26 C25 1.394(3) . ?
C26 C30 1.517(4) . ?
C27 H27 0.9800 . ?
C27 C29 1.492(4) . ?
C27 C28 1.525(4) . ?
C24 H24 0.9300 . ?
C24 C25 1.373(4) . ?
C15 H15 0.9800 . ?
C15 C17 1.516(5) . ?
C15 C16 1.508(5) . ?
C25 H25 0.9300 . ?
C30 H30 0.9800 . ?
C30 C31 1.506(5) . ?
C30 C32 1.511(5) . ?
C20 H20A 0.9600 . ?
C20 H20B 0.9600 . ?
C20 H20C 0.9600 . ?
C19 H19A 0.9600 . ?
C19 H19B 0.9600 . ?
C19 H19C 0.9600 . ?
C31 H31A 0.9600 . ?
C31 H31B 0.9600 . ?
C31 H31C 0.9600 . ?
C29 H29A 0.9600 . ?
C29 H29B 0.9600 . ?
C29 H29C 0.9600 . ?
C28 H28A 0.9600 . ?
C28 H28B 0.9600 . ?
C28 H28C 0.9600 . ?
C17 H17A 0.9600 . ?
C17 H17B 0.9600 . ?
C17 H17C 0.9600 . ?
C16 H16A 0.9600 . ?
C16 H16B 0.9600 . ?
C16 H16C 0.9600 . ?
C32 H32A 0.9600 . ?
C32 H32B 0.9600 . ?
C32 H32C 0.9600 . ?

loop_
_geom_torsion_atom_site_label_1
_geom_torsion_atom_site_label_2
_geom_torsion_atom_site_label_3
_geom_torsion_atom_site_label_4
_geom_torsion
_geom_torsion_site_symmetry_1
_geom_torsion_site_symmetry_2
_geom_torsion_site_symmetry_3
_geom_torsion_site_symmetry_4
_geom_torsion_publ_flag
N1 C9 C14 C18 4.5(3) . . . . ?
N1 C9 C14 C13 -178.67(17) . . . . ?
N1 C9 C10 C11 179.56(19) . . . . ?
N1 C9 C10 C15 -0.2(3) . . . . ?
N1 C1 C2 C3 40.4(2) . . . . ?
N1 C1 C2 C7 -142.20(18) . . . . ?
N2 C1 C2 C3 -137.80(19) . . . . ?
N2 C1 C2 C7 39.6(2) . . . . ?
N2 C21 C22 C23 173.3(2) . . . . ?
N2 C21 C22 C27 -4.6(3) . . . . ?
N2 C21 C26 C25 -173.5(2) . . . . ?
N2 C21 C26 C30 3.6(4) . . . . ?
C9 N1 C1 N2 -175.35(19) . . . . ?
C9 N1 C1 C2 6.6(3) . . . . ?
C9 C14 C18 C20 -134.5(2) . . . . ?
C9 C14 C18 C19 100.9(2) . . . . ?
C9 C14 C13 C12 -1.0(3) . . . . ?
C9 C10 C11 C12 -0.9(4) . . . . ?
C9 C10 C15 C17 -126.5(3) . . . . ?
C9 C10 C15 C16 107.4(3) . . . . ?
C1 N1 C9 C14 61.6(3) . . . . ?
C1 N1 C9 C10 -119.1(2) . . . . ?
C1 N2 C21 C22 91.3(3) . . . . ?
C1 N2 C21 C26 -93.3(2) . . . . ?
C14 C9 C10 C11 -1.2(3) . . . . ?
C14 C9 C10 C15 179.1(2) . . . . ?
C14 C13 C12 C11 -1.0(4) . . . . ?
C2 C3 C4 C5 0.3(3) . . . . ?
C2 C7 C6 C5 0.5(3) . . . . ?
C21 N2 C1 N1 -1.7(3) . . . . ?
C21 N2 C1 C2 176.39(16) . . . . ?
C21 C22 C23 C24 0.7(4) . . . . ?
C21 C22 C27 C29 91.9(3) . . . . ?
C21 C22 C27 C28 -143.4(3) . . . . ?
C21 C26 C25 C24 -0.5(4) . . . . ?
C21 C26 C30 C31 142.2(3) . . . . ?
C21 C26 C30 C32 -91.4(3) . . . . ?
C4 C5 C6 C7 -1.0(3) . . . . ?
C4 C3 C2 C1 176.63(16) . . . . ?
C4 C3 C2 C7 -0.7(3) . . . . ?
C18 C14 C13 C12 176.0(2) . . . . ?
C22 C21 C26 C25 1.9(4) . . . . ?
C22 C21 C26 C30 178.9(3) . . . . ?
C22 C23 C24 C25 0.6(4) . . . . ?
C6 C5 C4 C3 0.6(3) . . . . ?
C6 C7 C2 C1 -177.16(17) . . . . ?
C6 C7 C2 C3 0.3(3) . . . . ?
C10 C9 C14 C18 -174.78(18) . . . . ?
C10 C9 C14 C13 2.1(3) . . . . ?
C10 C11 C12 C13 2.0(4) . . . . ?
C13 C14 C18 C20 48.8(3) . . . . ?
C13 C14 C18 C19 -75.9(3) . . . . ?
C8 C5 C4 C3 -179.51(18) . . . . ?
C8 C5 C6 C7 179.09(18) . . . . ?
C11 C10 C15 C17 53.7(4) . . . . ?
C11 C10 C15 C16 -72.4(4) . . . . ?
C23 C22 C27 C29 -86.0(3) . . . . ?
C23 C22 C27 C28 38.8(4) . . . . ?
C23 C24 C25 C26 -0.7(5) . . . . ?
C26 C21 C22 C23 -2.0(3) . . . . ?
C26 C21 C22 C27 -179.9(2) . . . . ?
C27 C22 C23 C24 178.6(3) . . . . ?
C15 C10 C11 C12 178.9(2) . . . . ?
C25 C26 C30 C31 -40.9(4) . . . . ?
C25 C26 C30 C32 85.5(4) . . . . ?
C30 C26 C25 C24 -177.5(3) . . . . ?

loop_
_exptl_oxdiff_crystal_face_indexfrac_h
_exptl_oxdiff_crystal_face_indexfrac_k
_exptl_oxdiff_crystal_face_indexfrac_l
_exptl_oxdiff_crystal_face_x
_exptl_oxdiff_crystal_face_y
_exptl_oxdiff_crystal_face_z
8.0105 1.5845 -18.3663 -0.1494 -0.6123 0.7764
7.9471 3.6979 -7.9350 -0.2318 -0.9727 0.0093
4.1615 3.5773 3.7842 -0.1859 -0.7913 -0.5825
-7.9956 -1.5704 18.3859 0.1487 0.6092 -0.7789
-6.8152 -3.8302 3.6163 0.2247 0.9474 0.2279
3.3089 -6.4511 -3.2191 0.9860 -0.0248 0.1648
-3.5052 0.0127 17.1397 0.1504 0.0009 -0.9886
3.4005 0.1911 -17.0374 -0.1815 -0.0001 0.9834
0.0182 4.7003 -9.5501 -0.8242 0.0175 0.5661
-3.3160 6.4510 3.2542 -0.9857 0.0248 -0.1669

loop_
_smtbx_masks_void_nr
_smtbx_masks_void_average_x
_smtbx_masks_void_average_y
_smtbx_masks_void_average_z
_smtbx_masks_void_volume
_smtbx_masks_void_count_electrons
_smtbx_masks_void_content
1 0.000 0.000 0.000 336.9 61.1 '2.5 ethanol'
2 0.000 0.500 0.500 336.9 61.1 '2.5 ethanol'
